data_4036191
loop_
_publ_author_name
'Nielsen, Christian B.'
'White, Andrew J. P.'
'McCulloch, Iain'

_publ_section_title
;
 Effect of fluorination of 2,1,3-benzothiadiazole.
;
_journal_issue 10
_journal_name_full 'The Journal of organic chemistry'
_journal_page_first 5045
_journal_page_last 5048
_journal_paper_doi 10.1021/acs.joc.5b00430
_journal_volume 80
_journal_year 2015
_chemical_formula_moiety 'C14 H6 F2 N2 S3'
_chemical_formula_sum 'C14 H6 F2 N2 S3'
_chemical_formula_weight 336.39
_space_group_IT_number 14
_space_group_name_Hall '-P 2ybc'
_space_group_name_H-M_alt 'P 1 21/c 1'
_symmetry_cell_setting monoclinic
_symmetry_space_group_name_H-M 'P 1 21/c 1'
_atom_sites_solution_hydrogens geom
_atom_sites_solution_primary direct
_atom_sites_solution_secondary difmap
_audit_creation_method SHELXL-97
_cell_angle_alpha 90.00
_cell_angle_beta 104.822(5)
_cell_angle_gamma 90.00
_cell_formula_units_Z 4
_cell_length_a 15.7340(9)
_cell_length_b 4.8131(2)
_cell_length_c 17.7517(8)
_cell_measurement_reflns_used 2848
_cell_measurement_temperature 173
_cell_measurement_theta_max 72.2218
_cell_measurement_theta_min 2.5726
_cell_volume 1299.59(11)
_computing_cell_refinement 'CrysAlis RED, Oxford Diffraction Ltd'
_computing_data_collection 'CrysAlis CCD, Oxford Diffraction Ltd'
_computing_data_reduction 'CrysAlis RED, Oxford Diffraction Ltd'
_computing_molecular_graphics 'Bruker SHELXTL'
_computing_publication_material 'Bruker SHELXTL'
_computing_structure_refinement 'SHELXL-97 (Sheldrick, 1997)'
_computing_structure_solution 'SHELXS-97 (Sheldrick, 1990)'
_diffrn_ambient_temperature 173
_diffrn_detector_area_resol_mean 8.2556
_diffrn_measured_fraction_theta_full 0.985
_diffrn_measured_fraction_theta_max 0.976
_diffrn_measurement_device_type 'OD Xcalibur PX Ultra'
_diffrn_measurement_method 'omega scans'
_diffrn_radiation_monochromator graphite
_diffrn_radiation_source 'Enhance Ultra (Cu) X-ray Source'
_diffrn_radiation_type CuK\a
_diffrn_radiation_wavelength 1.54184
_diffrn_reflns_av_R_equivalents 0.0354
_diffrn_reflns_av_sigmaI/netI 0.0307
_diffrn_reflns_limit_h_max 19
_diffrn_reflns_limit_h_min -19
_diffrn_reflns_limit_k_max 4
_diffrn_reflns_limit_k_min -5
_diffrn_reflns_limit_l_max 21
_diffrn_reflns_limit_l_min -19
_diffrn_reflns_number 7782
_diffrn_reflns_theta_full 71.00
_diffrn_reflns_theta_max 72.37
_diffrn_reflns_theta_min 2.91
_diffrn_standards_number 0
_exptl_absorpt_coefficient_mu 5.391
_exptl_absorpt_correction_T_max 0.723
_exptl_absorpt_correction_T_min 0.307
_exptl_absorpt_correction_type analytical
_exptl_absorpt_process_details
; 
CrysAlisPro, Agilent Technologies, 
Version 1.171.34.49 (release 20-01-2011 CrysAlis171 .NET) 
(compiled Jan 20 2011,15:58:25) 
Analytical numeric absorption correction using a multifaceted crystal 
model based on expressions derived by R.C. Clark & J.S. Reid. 
(Clark, R. C. & Reid, J. S. (1995). Acta Cryst. A51, 887-897) 
;
_exptl_crystal_colour Yellow
_exptl_crystal_density_diffrn 1.719
_exptl_crystal_density_method 'not measured'
_exptl_crystal_description needles
_exptl_crystal_F_000 680
_exptl_crystal_size_max 0.28
_exptl_crystal_size_mid 0.13
_exptl_crystal_size_min 0.07
_refine_diff_density_max 0.423
_refine_diff_density_min -0.377
_refine_diff_density_rms 0.071
_refine_ls_extinction_method none
_refine_ls_goodness_of_fit_ref 1.033
_refine_ls_hydrogen_treatment constr
_refine_ls_matrix_type full
_refine_ls_number_parameters 232
_refine_ls_number_reflns 2492
_refine_ls_number_restraints 88
_refine_ls_restrained_S_all 1.021
_refine_ls_R_factor_all 0.0580
_refine_ls_R_factor_gt 0.0453
_refine_ls_shift/su_max 0.001
_refine_ls_shift/su_mean 0.000
_refine_ls_structure_factor_coef Fsqd
_refine_ls_weighting_details 'calc w=1/[\s^2^(Fo^2^)+(0.0848P)^2^+0.0470P] where P=(Fo^2^+2Fc^2^)/3'
_refine_ls_weighting_scheme calc
_refine_ls_wR_factor_gt 0.1167
_refine_ls_wR_factor_ref 0.1259
_reflns_number_gt 1986
_reflns_number_total 2492
_reflns_threshold_expression >2sigma(I)
_cod_data_source_file jo5b00430_si_002.cif
_cod_data_source_block DTF2BT
_cod_depositor_comments
;
The following automatic conversions were performed:

data item '_symmetry_cell_setting' value 'Monoclinic' was changed to
'monoclinic' in accordance with the
/home/saulius/struct/COD-crude-data/automatic-downloads/DataCite-retrospective/ACS/depositions/lib/dictionaries/cif_core.dic
dictionary named 'cif_core.dic' version 2.4.2 last updated on
2011-04-26.

Automatic conversion script
Id: cif_fix_values 6909 2019-04-08 15:41:33Z antanas 
;
_cod_original_sg_symbol_H-M P2(1)/c
_cod_database_code 4036191

loop_
_symmetry_equiv_pos_as_xyz
'x, y, z'
'-x, y+1/2, -z+1/2'
'-x, -y, -z'
'x, -y-1/2, z-1/2'

loop_
_atom_site_label
_atom_site_type_symbol
_atom_site_fract_x
_atom_site_fract_y
_atom_site_fract_z
_atom_site_U_iso_or_equiv
_atom_site_adp_type
_atom_site_occupancy
_atom_site_symmetry_multiplicity
_atom_site_calc_flag
_atom_site_refinement_flags
_atom_site_disorder_assembly
_atom_site_disorder_group
S1 S 0.10278(5) 0.42336(17) 0.58704(4) 0.0598(3) Uani 1 1 d . . .
N2 N 0.18886(14) 0.6183(5) 0.60295(12) 0.0474(5) Uani 1 1 d . . .
C3 C 0.23052(15) 0.5543(5) 0.54854(12) 0.0369(5) Uani 1 1 d . A .
C4 C 0.31186(15) 0.6802(5) 0.54322(12) 0.0371(5) Uani 1 1 d D . .
C5 C 0.34025(15) 0.5801(5) 0.48197(14) 0.0422(5) Uani 1 1 d . A .
F5 F 0.41496(11) 0.6739(4) 0.46723(10) 0.0613(5) Uani 1 1 d . . .
C6 C 0.29618(16) 0.3750(5) 0.42854(13) 0.0404(5) Uani 1 1 d . . .
F6 F 0.33664(10) 0.3081(4) 0.37282(9) 0.0568(4) Uani 1 1 d . A .
C7 C 0.21932(14) 0.2478(5) 0.43118(12) 0.0368(5) Uani 1 1 d D A .
C8 C 0.18572(15) 0.3449(5) 0.49480(12) 0.0373(5) Uani 1 1 d . . .
N9 N 0.11188(13) 0.2544(5) 0.51109(12) 0.0480(5) Uani 1 1 d . A .
C10 C 0.3605(3) 0.8885(9) 0.5975(3) 0.0358(8) Uani 0.861(4) 1 d PDU A 1
S11 S 0.31943(11) 1.0091(5) 0.67507(10) 0.0473(4) Uani 0.861(4) 1 d PDU A 1
C12 C 0.4062(3) 1.2313(9) 0.7042(2) 0.0466(9) Uani 0.861(4) 1 d PDU A 1
H12A H 0.4135 1.3522 0.7477 0.056 Uiso 0.861(4) 1 calc PR A 1
C13 C 0.4638(3) 1.2177(9) 0.6589(2) 0.0461(9) Uani 0.861(4) 1 d PDU A 1
H13A H 0.5150 1.3308 0.6684 0.055 Uiso 0.861(4) 1 calc PR A 1
C14 C 0.4424(6) 1.018(2) 0.5943(6) 0.065(3) Uani 0.861(4) 1 d PDU A 1
H14A H 0.4757 0.9810 0.5577 0.078 Uiso 0.861(4) 1 calc PR A 1
C10' C 0.3427(17) 0.901(7) 0.6013(19) 0.035(7) Uiso 0.139(4) 1 d PDU A 2
S11' S 0.4448(10) 1.027(4) 0.5987(11) 0.070(5) Uiso 0.139(4) 1 d PDU A 2
C12' C 0.4530(18) 1.231(6) 0.6768(15) 0.041(6) Uiso 0.139(4) 1 d PDU A 2
H12B H 0.5008 1.3527 0.6975 0.049 Uiso 0.139(4) 1 calc PR A 2
C13' C 0.383(2) 1.200(7) 0.7062(18) 0.054(8) Uiso 0.139(4) 1 d PDU A 2
H13B H 0.3772 1.3016 0.7505 0.065 Uiso 0.139(4) 1 calc PR A 2
C14' C 0.315(3) 1.001(14) 0.667(3) 0.060(11) Uiso 0.139(4) 1 d PDU A 2
H14B H 0.2635 0.9503 0.6822 0.072 Uiso 0.139(4) 1 calc PR A 2
C15 C 0.1776(9) 0.031(2) 0.3770(7) 0.039(3) Uani 0.694(4) 1 d PDU A 1
S16 S 0.21613(10) -0.0670(2) 0.29818(6) 0.0459(4) Uani 0.694(4) 1 d PDU A 1
C17 C 0.1329(8) -0.293(2) 0.2665(6) 0.046(2) Uani 0.694(4) 1 d PDU A 1
H17A H 0.1276 -0.4085 0.2222 0.055 Uiso 0.694(4) 1 calc PR A 1
C18 C 0.0750(8) -0.293(2) 0.3102(8) 0.050(2) Uani 0.694(4) 1 d PDU A 1
H18A H 0.0223 -0.3985 0.2982 0.060 Uiso 0.694(4) 1 calc PR A 1
C19 C 0.1011(4) -0.1171(9) 0.3762(2) 0.0431(10) Uani 0.694(4) 1 d PDU A 1
H19A H 0.0701 -0.1018 0.4154 0.052 Uiso 0.694(4) 1 calc PR A 1
C15' C 0.1699(17) 0.052(5) 0.3731(15) 0.029(4) Uiso 0.306(4) 1 d PDU A 2
S16' S 0.0738(2) -0.0987(6) 0.38235(17) 0.0436(9) Uiso 0.306(4) 1 d PDU A 2
C17' C 0.0705(16) -0.327(5) 0.3104(17) 0.042(5) Uiso 0.306(4) 1 d PDU A 2
H17B H 0.0267 -0.4667 0.2959 0.051 Uiso 0.306(4) 1 calc PR A 2
C18' C 0.1360(18) -0.293(6) 0.2751(15) 0.053(7) Uiso 0.306(4) 1 d PDU A 2
H18B H 0.1426 -0.3970 0.2315 0.063 Uiso 0.306(4) 1 calc PR A 2
C19' C 0.1941(8) -0.078(3) 0.3128(8) 0.054(4) Uiso 0.306(4) 1 d PDU A 2
H19B H 0.2456 -0.0284 0.2973 0.065 Uiso 0.306(4) 1 calc PR A 2

loop_
_atom_site_aniso_label
_atom_site_aniso_U_11
_atom_site_aniso_U_22
_atom_site_aniso_U_33
_atom_site_aniso_U_23
_atom_site_aniso_U_13
_atom_site_aniso_U_12
S1 0.0551(4) 0.0816(5) 0.0505(4) -0.0215(3) 0.0277(3) -0.0201(3)
N2 0.0499(11) 0.0571(13) 0.0370(10) -0.0065(9) 0.0143(9) -0.0050(9)
C3 0.0422(11) 0.0400(12) 0.0281(10) 0.0022(8) 0.0082(8) 0.0030(9)
C4 0.0413(11) 0.0369(12) 0.0319(10) 0.0047(8) 0.0068(8) 0.0018(9)
C5 0.0411(11) 0.0467(13) 0.0401(12) 0.0022(10) 0.0127(10) -0.0057(9)
F5 0.0560(9) 0.0763(11) 0.0605(9) -0.0186(8) 0.0311(7) -0.0240(8)
C6 0.0461(12) 0.0456(13) 0.0317(10) 0.0003(9) 0.0139(9) -0.0005(10)
F6 0.0594(9) 0.0693(10) 0.0499(8) -0.0165(7) 0.0288(7) -0.0133(7)
C7 0.0422(11) 0.0395(12) 0.0276(10) 0.0039(8) 0.0071(8) 0.0016(9)
C8 0.0404(11) 0.0410(12) 0.0300(10) 0.0021(9) 0.0079(8) -0.0001(9)
N9 0.0475(11) 0.0596(13) 0.0393(10) -0.0072(9) 0.0156(9) -0.0096(9)
C10 0.0388(19) 0.0378(17) 0.0302(16) 0.0039(10) 0.0081(14) 0.0025(16)
S11 0.0552(6) 0.0480(5) 0.0372(5) -0.0069(4) 0.0092(4) -0.0059(3)
C12 0.053(2) 0.0438(19) 0.0385(16) 0.0031(12) 0.0030(16) -0.0038(17)
C13 0.054(2) 0.0449(18) 0.037(2) -0.0008(15) 0.0062(15) -0.0102(14)
C14 0.084(5) 0.043(3) 0.048(3) 0.0009(15) -0.019(2) -0.0210(19)
C15 0.051(4) 0.037(3) 0.029(3) 0.006(2) 0.008(2) 0.005(3)
S16 0.0580(7) 0.0470(6) 0.0349(5) -0.0064(4) 0.0158(5) -0.0055(4)
C17 0.067(4) 0.040(3) 0.026(2) 0.0002(19) 0.006(2) 0.0011(16)
C18 0.060(4) 0.040(4) 0.047(3) 0.001(2) 0.0088(18) -0.010(2)
C19 0.041(2) 0.049(2) 0.0357(19) -0.0086(14) 0.0042(17) 0.0126(18)

loop_
_atom_type_symbol
_atom_type_description
_atom_type_scat_dispersion_real
_atom_type_scat_dispersion_imag
_atom_type_scat_source
C C 0.0181 0.0091 'International Tables Vol C Tables 4.2.6.8 and 6.1.1.4'
H H 0.0000 0.0000 'International Tables Vol C Tables 4.2.6.8 and 6.1.1.4'
N N 0.0311 0.0180 'International Tables Vol C Tables 4.2.6.8 and 6.1.1.4'
F F 0.0727 0.0534 'International Tables Vol C Tables 4.2.6.8 and 6.1.1.4'
S S 0.3331 0.5567 'International Tables Vol C Tables 4.2.6.8 and 6.1.1.4'

loop_
_geom_angle_atom_site_label_1
_geom_angle_atom_site_label_2
_geom_angle_atom_site_label_3
_geom_angle
N9 S1 N2 100.94(11)
C3 N2 S1 106.56(17)
N2 C3 C4 124.0(2)
N2 C3 C8 113.1(2)
C4 C3 C8 122.9(2)
C5 C4 C3 112.4(2)
C5 C4 C10 122.9(3)
C3 C4 C10 124.6(3)
C5 C4 C10' 134.0(9)
C3 C4 C10' 113.4(9)
F5 C5 C4 121.1(2)
F5 C5 C6 113.9(2)
C4 C5 C6 125.0(2)
F6 C6 C7 120.5(2)
F6 C6 C5 114.5(2)
C7 C6 C5 125.0(2)
C6 C7 C8 112.7(2)
C6 C7 C15 123.4(6)
C8 C7 C15 123.8(6)
C6 C7 C15' 125.4(11)
C8 C7 C15' 121.7(11)
N9 C8 C3 112.9(2)
N9 C8 C7 125.1(2)
C3 C8 C7 122.0(2)
C8 N9 S1 106.50(17)
C14 C10 C4 126.2(5)
C14 C10 S11 113.5(4)
C4 C10 S11 120.4(3)
C12 S11 C10 91.0(2)
C13 C12 S11 113.2(3)
C12 C13 C14 116.1(5)
C10 C14 C13 106.3(7)
C14' C10' C4 134(2)
C14' C10' S11' 112.4(13)
C4 C10' S11' 112.1(14)
C12' S11' C10' 93.4(11)
C13' C12' S11' 110.9(18)
C12' C13' C14' 117(2)
C10' C14' C13' 105.8(19)
C19 C15 C7 127.9(10)
C19 C15 S16 109.5(4)
C7 C15 S16 122.6(8)
C17 S16 C15 92.4(4)
C18 C17 S16 113.1(8)
C17 C18 C19 112.5(9)
C15 C19 C18 112.3(7)
C19' C15' C7 129.6(18)
C19' C15' S16' 107.9(8)
C7 C15' S16' 121.6(16)
C17' S16' C15' 93.4(9)
C18' C17' S16' 113.4(18)
C17' C18' C19' 110.2(19)
C15' C19' C18' 115.0(14)

loop_
_geom_bond_atom_site_label_1
_geom_bond_atom_site_label_2
_geom_bond_distance
S1 N9 1.612(2)
S1 N2 1.612(2)
N2 C3 1.335(3)
C3 C4 1.441(3)
C3 C8 1.442(3)
C4 C5 1.365(3)
C4 C10 1.464(4)
C4 C10' 1.472(15)
C5 F5 1.346(3)
C5 C6 1.421(4)
C6 F6 1.345(3)
C6 C7 1.367(3)
C7 C8 1.442(3)
C7 C15 1.457(6)
C7 C15' 1.466(11)
C8 N9 1.340(3)
C10 C14 1.445(10)
C10 S11 1.762(5)
S11 C12 1.708(5)
C12 C13 1.359(6)
C13 C14 1.468(10)
C10' C14' 1.43(2)
C10' S11' 1.727(18)
S11' C12' 1.679(18)
C12' C13' 1.348(18)
C13' C14' 1.46(2)
C15 C19 1.396(13)
C15 S16 1.726(13)
S16 C17 1.683(9)
C17 C18 1.339(7)
C18 C19 1.418(11)
C15' C19' 1.37(2)
C15' S16' 1.72(2)
S16' C17' 1.68(2)
C17' C18' 1.346(14)
C18' C19' 1.43(2)
